data_7000762
loop_
_publ_author_name
'Garc\'ia-Pacios, Vanesa'
'Arroyo, Marta'
'Ant\'on, Noelia'
'Miguel, Daniel'
'Villafa\~ne, Fernando'

_publ_section_title
;
 Non-covalent interactions at bis(pyrazole)silver(i) or -gold(i)
 cations
;
_journal_issue 12
_journal_name_full 'Dalton Transactions'
_journal_page_first 2135
_journal_page_last 2141
_journal_paper_doi 10.1039/b820084j
_journal_year 2009
_chemical_formula_sum 'C10 H16 Ag B F4 N4'
_chemical_formula_weight 386.95
_chemical_name_systematic
;
?
;
_space_group_IT_number 14
_symmetry_cell_setting monoclinic
_symmetry_space_group_name_Hall '-P 2ybc'
_symmetry_space_group_name_H-M 'P 1 21/c 1'
_atom_sites_solution_hydrogens geom
_atom_sites_solution_primary direct
_atom_sites_solution_secondary difmap
_audit_creation_method SHELXL-97
_cell_angle_alpha 90.00
_cell_angle_beta 95.881(13)
_cell_angle_gamma 90.00
_cell_formula_units_Z 4
_cell_length_a 13.486(10)
_cell_length_b 15.850(11)
_cell_length_c 7.112(5)
_cell_measurement_temperature 293(2)
_cell_volume 1512.2(19)
_computing_cell_refinement 'Bruker SMART'
_computing_data_collection 'Bruker SMART'
_computing_data_reduction 'Bruker SHELXTL'
_computing_molecular_graphics 'Bruker SHELXTL'
_computing_publication_material 'Bruker SHELXTL'
_computing_structure_refinement 'SHELXL-97 (Sheldrick, 1997)'
_computing_structure_solution 'SHELXS-97 (Sheldrick, 1990)'
_diffrn_ambient_temperature 293(2)
_diffrn_measured_fraction_theta_full 0.983
_diffrn_measured_fraction_theta_max 0.983
_diffrn_measurement_device_type 'CCD area detector'
_diffrn_measurement_method 'phi and omega scans'
_diffrn_radiation_monochromator graphite
_diffrn_radiation_source 'fine-focus sealed tube'
_diffrn_radiation_type MoK\a
_diffrn_radiation_wavelength 0.71073
_diffrn_reflns_av_R_equivalents 0.1050
_diffrn_reflns_av_sigmaI/netI 0.1099
_diffrn_reflns_limit_h_max 12
_diffrn_reflns_limit_h_min -15
_diffrn_reflns_limit_k_max 17
_diffrn_reflns_limit_k_min -17
_diffrn_reflns_limit_l_max 7
_diffrn_reflns_limit_l_min -6
_diffrn_reflns_number 6492
_diffrn_reflns_theta_full 23.42
_diffrn_reflns_theta_max 23.42
_diffrn_reflns_theta_min 1.52
_exptl_absorpt_coefficient_mu 1.369
_exptl_absorpt_correction_T_max 1.000000
_exptl_absorpt_correction_T_min 0.410938
_exptl_absorpt_correction_type multi-scan
_exptl_absorpt_process_details SADABS
_exptl_crystal_colour COLORLESS
_exptl_crystal_density_diffrn 1.700
_exptl_crystal_density_method 'not measured'
_exptl_crystal_description PRISM
_exptl_crystal_F_000 768
_exptl_crystal_size_max 0.28
_exptl_crystal_size_mid 0.22
_exptl_crystal_size_min 0.12
_refine_diff_density_max 2.228
_refine_diff_density_min -0.636
_refine_diff_density_rms 0.151
_refine_ls_extinction_method none
_refine_ls_goodness_of_fit_ref 0.998
_refine_ls_hydrogen_treatment mixed
_refine_ls_matrix_type full
_refine_ls_number_parameters 189
_refine_ls_number_reflns 2172
_refine_ls_number_restraints 0
_refine_ls_restrained_S_all 0.998
_refine_ls_R_factor_all 0.1576
_refine_ls_R_factor_gt 0.0848
_refine_ls_shift/su_max 0.000
_refine_ls_shift/su_mean 0.000
_refine_ls_structure_factor_coef Fsqd
_refine_ls_weighting_details 'calc w=1/[\s^2^(Fo^2^)+(0.1321P)^2^+0.0000P] where P=(Fo^2^+2Fc^2^)/3'
_refine_ls_weighting_scheme calc
_refine_ls_wR_factor_gt 0.2006
_refine_ls_wR_factor_ref 0.2403
_reflns_number_gt 1144
_reflns_number_total 2172
_reflns_threshold_expression >2sigma(I)
_cod_data_source_file b820084j.txt
_cod_data_source_block Compound_1b_(vg14a)
_cod_depositor_comments
;
The following automatic conversions were performed:
'_symmetry_cell_setting' value 'Monoclinic' changed to 'monoclinic'
according to '/home/saulius/struct/CIF-dictionaries/cif_core.dic'
dictionary named 'cif_core.dic' version 2.4.1 from 2010-06-29.

Automatic conversion script
Id: cif_fix_enum 1527 2010-12-29 10:47:43Z saulius 
;
_cod_original_cell_volume 1512.2(18)
_cod_original_sg_symbol_H-M P2(1)/c
_cod_database_code 7000762

loop_
_symmetry_equiv_pos_as_xyz
'x, y, z'
'-x, y+1/2, -z+1/2'
'-x, -y, -z'
'x, -y-1/2, z-1/2'

loop_
_atom_site_label
_atom_site_type_symbol
_atom_site_fract_x
_atom_site_fract_y
_atom_site_fract_z
_atom_site_U_iso_or_equiv
_atom_site_adp_type
_atom_site_occupancy
_atom_site_symmetry_multiplicity
_atom_site_calc_flag
_atom_site_refinement_flags
_atom_site_disorder_assembly
_atom_site_disorder_group
Ag1 Ag 0.77703(8) 0.78230(8) 0.21673(19) 0.0692(6) Uani 1 1 d . . .
N1 N 0.9320(7) 0.7651(7) 0.2551(18) 0.060(3) Uani 1 1 d . . .
N2 N 0.9769(8) 0.6893(7) 0.2726(17) 0.059(3) Uani 1 1 d . . .
H2 H 0.9457 0.6419 0.2664 0.070 Uiso 1 1 calc R . .
N3 N 0.6224(8) 0.7969(7) 0.1826(17) 0.056(3) Uani 1 1 d . . .
N4 N 0.5586(8) 0.7308(7) 0.1609(17) 0.055(3) Uani 1 1 d . . .
C11 C 1.0045(10) 0.8210(8) 0.2772(19) 0.051(4) Uani 1 1 d . . .
C12 C 1.0957(10) 0.7812(8) 0.301(2) 0.060(4) Uani 1 1 d . . .
H12 H 1.1582 0.8066 0.3145 0.072 Uiso 1 1 calc R . .
C13 C 1.0754(10) 0.6968(8) 0.301(2) 0.054(4) Uani 1 1 d . . .
C14 C 0.9845(12) 0.9151(9) 0.265(2) 0.081(5) Uani 1 1 d . . .
H14A H 1.0069 0.9369 0.1505 0.122 Uiso 1 1 calc R . .
H14B H 1.0196 0.9428 0.3717 0.122 Uiso 1 1 calc R . .
H14C H 0.9142 0.9251 0.2643 0.122 Uiso 1 1 calc R . .
C15 C 1.1415(12) 0.6195(9) 0.321(3) 0.087(6) Uani 1 1 d . . .
H15A H 1.1017 0.5707 0.3404 0.131 Uiso 1 1 calc R . .
H15B H 1.1907 0.6267 0.4273 0.131 Uiso 1 1 calc R . .
H15C H 1.1741 0.6122 0.2082 0.131 Uiso 1 1 calc R . .
C21 C 0.5627(10) 0.8646(8) 0.1777(19) 0.053(4) Uani 1 1 d . . .
C22 C 0.4637(11) 0.8404(9) 0.1499(19) 0.062(4) Uani 1 1 d . . .
H22 H 0.4084 0.8758 0.1387 0.074 Uiso 1 1 calc R . .
C23 C 0.4632(10) 0.7549(9) 0.142(2) 0.055(4) Uani 1 1 d . . .
C24 C 0.6086(15) 0.9536(10) 0.190(3) 0.102(7) Uani 1 1 d . . .
H24A H 0.6796 0.9493 0.2179 0.153 Uiso 1 1 calc R . .
H24B H 0.5814 0.9850 0.2880 0.153 Uiso 1 1 calc R . .
H24C H 0.5935 0.9821 0.0712 0.153 Uiso 1 1 calc R . .
C25 C 0.3802(11) 0.6919(11) 0.125(2) 0.078(5) Uani 1 1 d . . .
H25A H 0.3913 0.6514 0.0295 0.117 Uiso 1 1 calc R . .
H25B H 0.3181 0.7204 0.0916 0.117 Uiso 1 1 calc R . .
H25C H 0.3779 0.6636 0.2441 0.117 Uiso 1 1 calc R . .
B1 B 0.7544(12) 0.5435(12) 0.214(3) 0.064(5) Uani 1 1 d . . .
F1 F 0.8006(11) 0.5770(10) 0.0724(19) 0.164(6) Uani 1 1 d . . .
F2 F 0.6609(8) 0.5737(7) 0.1976(19) 0.130(4) Uani 1 1 d . . .
F3 F 0.7470(9) 0.4610(6) 0.206(2) 0.174(7) Uani 1 1 d . . .
F4 F 0.8115(10) 0.5695(8) 0.3662(18) 0.150(6) Uani 1 1 d . . .
H4 H 0.571(8) 0.676(7) 0.152(14) 0.03(3) Uiso 1 1 d . . .

loop_
_atom_site_aniso_label
_atom_site_aniso_U_11
_atom_site_aniso_U_22
_atom_site_aniso_U_33
_atom_site_aniso_U_23
_atom_site_aniso_U_13
_atom_site_aniso_U_12
Ag1 0.0442(7) 0.0761(9) 0.0863(10) 0.0017(7) 0.0019(5) -0.0018(6)
N1 0.022(6) 0.062(8) 0.100(10) -0.009(7) 0.016(6) -0.001(6)
N2 0.038(7) 0.038(6) 0.100(10) 0.003(6) 0.009(6) -0.010(5)
N3 0.038(6) 0.048(7) 0.082(9) -0.005(6) 0.007(6) 0.001(6)
N4 0.049(7) 0.038(7) 0.077(9) -0.002(6) -0.001(6) -0.003(6)
C11 0.061(9) 0.040(7) 0.048(9) -0.004(6) -0.006(7) -0.005(7)
C12 0.054(9) 0.050(9) 0.073(11) -0.005(8) -0.002(7) -0.011(7)
C13 0.056(9) 0.042(8) 0.065(10) 0.005(7) 0.002(7) 0.002(7)
C14 0.083(12) 0.050(9) 0.107(15) -0.006(9) -0.004(10) -0.002(8)
C15 0.074(12) 0.058(10) 0.130(17) 0.013(10) 0.009(11) -0.003(8)
C21 0.060(9) 0.041(8) 0.055(10) 0.004(7) -0.012(7) 0.011(7)
C22 0.065(10) 0.065(10) 0.054(10) 0.009(8) 0.002(7) 0.018(8)
C23 0.046(9) 0.066(10) 0.051(10) 0.013(7) -0.002(7) -0.009(7)
C24 0.118(16) 0.065(11) 0.116(16) 0.010(11) -0.025(13) -0.023(10)
C25 0.062(10) 0.107(13) 0.065(12) 0.017(9) 0.006(8) -0.012(9)
B1 0.046(10) 0.069(13) 0.076(14) 0.019(11) -0.002(10) -0.004(8)
F1 0.153(13) 0.217(15) 0.130(12) 0.014(10) 0.054(9) -0.069(11)
F2 0.092(8) 0.110(8) 0.186(12) 0.005(8) 0.001(8) 0.040(7)
F3 0.107(10) 0.049(6) 0.35(2) -0.021(8) -0.032(11) 0.003(5)
F4 0.152(11) 0.138(10) 0.144(11) 0.002(9) -0.065(9) -0.047(9)

loop_
_atom_type_symbol
_atom_type_description
_atom_type_scat_dispersion_real
_atom_type_scat_dispersion_imag
_atom_type_scat_source
C C 0.0033 0.0016 'International Tables Vol C Tables 4.2.6.8 and 6.1.1.4'
H H 0.0000 0.0000 'International Tables Vol C Tables 4.2.6.8 and 6.1.1.4'
B B 0.0013 0.0007 'International Tables Vol C Tables 4.2.6.8 and 6.1.1.4'
N N 0.0061 0.0033 'International Tables Vol C Tables 4.2.6.8 and 6.1.1.4'
F F 0.0171 0.0103 'International Tables Vol C Tables 4.2.6.8 and 6.1.1.4'
Ag Ag -0.8971 1.1015 'International Tables Vol C Tables 4.2.6.8 and 6.1.1.4'

loop_
_geom_angle_atom_site_label_1
_geom_angle_atom_site_label_2
_geom_angle_atom_site_label_3
_geom_angle
_geom_angle_site_symmetry_1
_geom_angle_site_symmetry_3
_geom_angle_publ_flag
N3 Ag1 N1 178.7(5) . . ?
C11 N1 N2 105.5(10) . . ?
C11 N1 Ag1 130.3(10) . . ?
N2 N1 Ag1 124.1(8) . . ?
C13 N2 N1 111.6(10) . . ?
C21 N3 N4 104.1(11) . . ?
C21 N3 Ag1 133.1(9) . . ?
N4 N3 Ag1 122.8(8) . . ?
C23 N4 N3 112.6(11) . . ?
N1 C11 C12 110.5(11) . . ?
N1 C11 C14 121.9(13) . . ?
C12 C11 C14 127.5(13) . . ?
C13 C12 C11 105.8(12) . . ?
N2 C13 C12 106.6(11) . . ?
N2 C13 C15 120.8(12) . . ?
C12 C13 C15 132.6(13) . . ?
N3 C21 C22 110.6(12) . . ?
N3 C21 C24 119.7(14) . . ?
C22 C21 C24 129.7(13) . . ?
C23 C22 C21 106.4(12) . . ?
N4 C23 C22 106.3(12) . . ?
N4 C23 C25 121.6(14) . . ?
C22 C23 C25 132.1(14) . . ?
F3 B1 F4 112.5(15) . . ?
F3 B1 F2 106.6(14) . . ?
F4 B1 F2 115.1(18) . . ?
F3 B1 F1 113.3(19) . . ?
F4 B1 F1 102.3(15) . . ?
F2 B1 F1 107.1(15) . . ?

loop_
_geom_bond_atom_site_label_1
_geom_bond_atom_site_label_2
_geom_bond_distance
_geom_bond_site_symmetry_2
_geom_bond_publ_flag
Ag1 N3 2.088(10) . ?
Ag1 N1 2.097(10) . ?
N1 C11 1.316(16) . ?
N1 N2 1.346(15) . ?
N2 C13 1.328(17) . ?
N3 C21 1.339(15) . ?
N3 N4 1.354(14) . ?
N4 C23 1.336(17) . ?
C11 C12 1.376(18) . ?
C11 C14 1.517(19) . ?
C12 C13 1.366(18) . ?
C13 C15 1.513(19) . ?
C21 C22 1.383(19) . ?
C21 C24 1.541(19) . ?
C22 C23 1.36(2) . ?
C23 C25 1.49(2) . ?
B1 F3 1.31(2) . ?
B1 F4 1.326(19) . ?
B1 F2 1.342(19) . ?
B1 F1 1.35(2) . ?
